data_7011961
loop_
_publ_author_name
'Christopher J. Adams'
'Ian M. Bartlett'
'Neil G. Connelly'
'David J. Harding'
'Owen D. Hayward'
'Antonio J. Mart\'in'
'A. Guy Orpen'
'Michael J. Quayle'
'Philip H. Rieger'

_publ_section_title
;
 Redox routes to arenechromium complexes of two-, three- and
 four-electron alkynes; structure and bonding in paramagnetic
 [Cr(CO)L(\h-RCCR)(\h-arene)]+
;
_journal_issue 22
_journal_name_full 'J. Chem. Soc., Dalton Trans.'
_journal_page_first 4281
_journal_page_last 4288
_journal_paper_doi 10.1039/b206177p
_journal_year 2002
_chemical_formula_sum 'C36 H37 Cr F6 N O P'
_chemical_formula_weight 696.64
_chemical_name_systematic
; 
? 
;
_space_group_IT_number 14
_symmetry_cell_setting monoclinic
_symmetry_space_group_name_Hall '-P 2ybc'
_symmetry_space_group_name_H-M 'P 1 21/c 1'
_atom_sites_solution_hydrogens geom
_atom_sites_solution_primary direct
_atom_sites_solution_secondary difmap
_audit_creation_method SHELXL-97
_cell_angle_alpha 90
_cell_angle_beta 99.082(9)
_cell_angle_gamma 90
_cell_formula_units_Z 4
_cell_length_a 11.140(2)
_cell_length_b 13.4946(15)
_cell_length_c 22.153(3)
_cell_measurement_reflns_used 185
_cell_measurement_temperature 173(2)
_cell_volume 3288.5(8)
_computing_cell_refinement 'Siemens XSCANS'
_computing_data_collection 'Siemens XSCANS'
_computing_data_reduction 'Siemens SHELXTL'
_computing_molecular_graphics 'Siemens SHELXTL'
_computing_publication_material 'Siemens SHELXTL'
_computing_structure_refinement 'SHELXL-97 (Sheldrick, 1997)'
_computing_structure_solution 'SHELXS-97 (Sheldrick, 1990)'
_diffrn_ambient_temperature 173(2)
_diffrn_measured_fraction_theta_full 0.998
_diffrn_measured_fraction_theta_max 0.998
_diffrn_measurement_device_type 'CCD area detector'
_diffrn_measurement_method '\w scans'
_diffrn_radiation_monochromator graphite
_diffrn_radiation_source 'fine-focus sealed tube'
_diffrn_radiation_type MoK\a
_diffrn_radiation_wavelength 0.71073
_diffrn_reflns_av_R_equivalents 0.0456
_diffrn_reflns_av_sigmaI/netI 0.0568
_diffrn_reflns_limit_h_max 12
_diffrn_reflns_limit_h_min -13
_diffrn_reflns_limit_k_max 16
_diffrn_reflns_limit_k_min -13
_diffrn_reflns_limit_l_max 25
_diffrn_reflns_limit_l_min -26
_diffrn_reflns_number 17130
_diffrn_reflns_theta_full 25.00
_diffrn_reflns_theta_max 25.00
_diffrn_reflns_theta_min 1.77
_diffrn_standards_decay_% 0
_exptl_absorpt_coefficient_mu 0.461
_exptl_absorpt_correction_T_max 0.934
_exptl_absorpt_correction_T_min 0.672
_exptl_absorpt_correction_type multi-scan
_exptl_absorpt_process_details 'SADABS (Sheldrick 1996)'
_exptl_crystal_colour black
_exptl_crystal_density_diffrn 1.407
_exptl_crystal_density_meas ?
_exptl_crystal_density_method .
_exptl_crystal_description block
_exptl_crystal_F_000 1444
_exptl_crystal_size_max 0.3
_exptl_crystal_size_mid 0.25
_exptl_crystal_size_min 0.2
_refine_diff_density_max 0.396
_refine_diff_density_min -0.254
_refine_diff_density_rms 0.057
_refine_ls_extinction_method none
_refine_ls_goodness_of_fit_ref 1.007
_refine_ls_hydrogen_treatment mixed
_refine_ls_matrix_type full
_refine_ls_number_parameters 415
_refine_ls_number_reflns 5777
_refine_ls_number_restraints 0
_refine_ls_restrained_S_all 1.007
_refine_ls_R_factor_all 0.0797
_refine_ls_R_factor_gt 0.0451
_refine_ls_shift/su_max 0.000
_refine_ls_shift/su_mean 0.000
_refine_ls_structure_factor_coef Fsqd
_refine_ls_weighting_details
;
calc w=1/[\s^2^(Fo^2^)+(0.0553P)^2^+1.2604P] where 
P=(Fo^2^+2Fc^2^)/3
;
_refine_ls_weighting_scheme calc
_refine_ls_wR_factor_gt 0.1026
_refine_ls_wR_factor_ref 0.1173
_reflns_number_gt 3967
_reflns_number_total 5777
_reflns_threshold_expression >2sigma(I)
_cod_data_source_file b206177p.txt
_cod_data_source_block 4plus
_cod_depositor_comments
;
The following automatic conversions were performed:
'_symmetry_cell_setting' value 'Monoclinic' changed to 'monoclinic'
according to '/home/saulius/struct/CIF-dictionaries/cif_core.dic'
dictionary named 'cif_core.dic' version 2.4.1 from 2010-06-29.

Automatic conversion script
Id: cif_fix_enum 1527 2010-12-29 10:47:43Z saulius 
;
_cod_original_cell_volume 3288.7(8)
_cod_original_sg_symbol_H-M P2(1)/c
_cod_database_code 7011961

loop_
_symmetry_equiv_pos_as_xyz
'x, y, z'
'-x, y+1/2, -z+1/2'
'-x, -y, -z'
'x, -y-1/2, z-1/2'

loop_
_atom_site_label
_atom_site_type_symbol
_atom_site_fract_x
_atom_site_fract_y
_atom_site_fract_z
_atom_site_U_iso_or_equiv
_atom_site_adp_type
_atom_site_occupancy
_atom_site_symmetry_multiplicity
_atom_site_calc_flag
_atom_site_refinement_flags
_atom_site_disorder_assembly
_atom_site_disorder_group
Cr1 Cr 0.77847(4) 0.10987(3) 0.22843(2) 0.02332(15) Uani 1 1 d . . .
C1 C 0.6589(3) -0.0244(2) 0.19478(15) 0.0355(8) Uani 1 1 d . . .
C2 C 0.7077(3) -0.0372(2) 0.25808(14) 0.0303(7) Uani 1 1 d . . .
C3 C 0.8347(3) -0.0364(2) 0.27650(13) 0.0281(7) Uani 1 1 d . . .
C4 C 0.9144(3) -0.0233(2) 0.23287(13) 0.0274(7) Uani 1 1 d . . .
C5 C 0.8660(3) -0.0032(2) 0.17152(14) 0.0337(8) Uani 1 1 d . . .
C6 C 0.7374(3) -0.0043(2) 0.15268(14) 0.0364(8) Uani 1 1 d . . .
C7 C 0.5232(3) -0.0345(3) 0.17444(18) 0.0553(11) Uani 1 1 d . . .
H7A H 0.5036 -0.1034 0.1630 0.083 Uiso 1 1 calc R . .
H7B H 0.4978 0.0087 0.1391 0.083 Uiso 1 1 calc R . .
H7C H 0.4804 -0.0151 0.2080 0.083 Uiso 1 1 calc R . .
C8 C 0.6214(3) -0.0622(3) 0.30185(16) 0.0425(9) Uani 1 1 d . . .
H8A H 0.6115 -0.1343 0.3035 0.064 Uiso 1 1 calc R . .
H8B H 0.5423 -0.0313 0.2879 0.064 Uiso 1 1 calc R . .
H8C H 0.6543 -0.0374 0.3427 0.064 Uiso 1 1 calc R . .
C9 C 0.8885(3) -0.0514(3) 0.34295(14) 0.0407(9) Uani 1 1 d . . .
H9A H 0.9037 -0.1221 0.3508 0.061 Uiso 1 1 calc R . .
H9B H 0.8315 -0.0269 0.3690 0.061 Uiso 1 1 calc R . .
H9C H 0.9652 -0.0148 0.3521 0.061 Uiso 1 1 calc R . .
C10 C 1.0495(3) -0.0380(2) 0.25328(15) 0.0374(8) Uani 1 1 d . . .
H10A H 1.0706 -0.1075 0.2473 0.056 Uiso 1 1 calc R . .
H10B H 1.0705 -0.0208 0.2966 0.056 Uiso 1 1 calc R . .
H10C H 1.0948 0.0047 0.2291 0.056 Uiso 1 1 calc R . .
C11 C 0.9470(4) 0.0091(3) 0.12319(15) 0.0502(10) Uani 1 1 d . . .
H11A H 0.9675 -0.0563 0.1084 0.075 Uiso 1 1 calc R . .
H11B H 1.0217 0.0436 0.1408 0.075 Uiso 1 1 calc R . .
H11C H 0.9041 0.0478 0.0890 0.075 Uiso 1 1 calc R . .
C12 C 0.6848(4) 0.0119(3) 0.08571(14) 0.0569(11) Uani 1 1 d . . .
H12A H 0.6776 -0.0519 0.0644 0.085 Uiso 1 1 calc R . .
H12B H 0.7386 0.0557 0.0669 0.085 Uiso 1 1 calc R . .
H12C H 0.6043 0.0425 0.0827 0.085 Uiso 1 1 calc R . .
C13 C 0.9101(3) 0.1849(2) 0.28467(13) 0.0252(7) Uani 1 1 d . . .
C21 C 1.0407(3) 0.2025(2) 0.29299(13) 0.0254(7) Uani 1 1 d . . .
C22 C 1.1041(3) 0.2196(2) 0.35191(14) 0.0319(7) Uani 1 1 d . . .
H22A H 1.0611 0.2233 0.3856 0.038 Uiso 1 1 calc R . .
C23 C 1.2297(3) 0.2314(2) 0.36109(15) 0.0372(8) Uani 1 1 d . . .
H23A H 1.2724 0.2431 0.4011 0.045 Uiso 1 1 calc R . .
C24 C 1.2921(3) 0.2259(2) 0.31235(16) 0.0385(8) Uani 1 1 d . . .
H24A H 1.3781 0.2327 0.3190 0.046 Uiso 1 1 calc R . .
C25 C 1.2311(3) 0.2108(2) 0.25387(15) 0.0350(8) Uani 1 1 d . . .
H25A H 1.2746 0.2082 0.2203 0.042 Uiso 1 1 calc R . .
C26 C 1.1060(3) 0.1993(2) 0.24455(13) 0.0281(7) Uani 1 1 d . . .
H26A H 1.0641 0.1891 0.2043 0.034 Uiso 1 1 calc R . .
C14 C 0.8131(3) 0.1944(2) 0.30816(12) 0.0260(7) Uani 1 1 d . . .
C27 C 0.7535(3) 0.2356(2) 0.35679(13) 0.0258(7) Uani 1 1 d . . .
C28 C 0.7843(3) 0.3303(2) 0.37925(14) 0.0366(8) Uani 1 1 d . . .
H28A H 0.8442 0.3674 0.3629 0.044 Uiso 1 1 calc R . .
C29 C 0.7287(3) 0.3708(3) 0.42514(15) 0.0449(9) Uani 1 1 d . . .
H29A H 0.7502 0.4356 0.4398 0.054 Uiso 1 1 calc R . .
C30 C 0.6424(3) 0.3176(3) 0.44977(14) 0.0416(9) Uani 1 1 d . . .
H30A H 0.6047 0.3455 0.4814 0.050 Uiso 1 1 calc R . .
C31 C 0.6112(3) 0.2239(3) 0.42833(14) 0.0418(9) Uani 1 1 d . . .
H31A H 0.5527 0.1866 0.4456 0.050 Uiso 1 1 calc R . .
C32 C 0.6651(3) 0.1837(2) 0.38150(14) 0.0353(8) Uani 1 1 d . . .
H32A H 0.6411 0.1198 0.3661 0.042 Uiso 1 1 calc R . .
C15 C 0.6308(3) 0.1660(2) 0.23686(13) 0.0282(7) Uani 1 1 d . . .
O1 O 0.5387(2) 0.19911(18) 0.24413(10) 0.0422(6) Uani 1 1 d . . .
C16 C 0.7961(3) 0.2086(2) 0.16561(13) 0.0266(7) Uani 1 1 d . . .
N1 N 0.8046(2) 0.26745(19) 0.12763(11) 0.0303(6) Uani 1 1 d . . .
C33 C 0.8025(3) 0.3450(2) 0.08541(13) 0.0303(7) Uani 1 1 d . . .
C34 C 0.8801(3) 0.3404(2) 0.04169(13) 0.0324(8) Uani 1 1 d . . .
C35 C 0.8770(3) 0.4194(3) 0.00169(15) 0.0438(9) Uani 1 1 d . . .
H35A H 0.9286 0.4189 -0.0286 0.053 Uiso 1 1 calc R . .
C36 C 0.8006(4) 0.4983(3) 0.00488(17) 0.0525(10) Uani 1 1 d . . .
H36A H 0.8006 0.5521 -0.0228 0.063 Uiso 1 1 calc R . .
C37 C 0.7240(4) 0.5001(3) 0.04807(17) 0.0516(10) Uani 1 1 d . . .
H37A H 0.6709 0.5550 0.0494 0.062 Uiso 1 1 calc R . .
C38 C 0.7230(3) 0.4234(2) 0.08958(15) 0.0377(8) Uani 1 1 d . . .
C39 C 0.6402(4) 0.4244(3) 0.13692(18) 0.0553(11) Uani 1 1 d . . .
H39A H 0.5914 0.4852 0.1327 0.083 Uiso 1 1 calc R . .
H39B H 0.6889 0.4221 0.1778 0.083 Uiso 1 1 calc R . .
H39C H 0.5862 0.3667 0.1312 0.083 Uiso 1 1 calc R . .
C40 C 0.9628(3) 0.2534(3) 0.03789(16) 0.0464(9) Uani 1 1 d . . .
H40A H 1.0097 0.2639 0.0046 0.070 Uiso 1 1 calc R . .
H40B H 0.9141 0.1929 0.0301 0.070 Uiso 1 1 calc R . .
H40C H 1.0185 0.2466 0.0766 0.070 Uiso 1 1 calc R . .
P1 P 0.33060(9) 0.19640(7) 0.06102(4) 0.0393(2) Uani 1 1 d . . .
F1 F 0.3932(3) 0.2626(2) 0.01687(13) 0.1010(10) Uani 1 1 d . . .
F2 F 0.3987(2) 0.10159(18) 0.04088(10) 0.0743(8) Uani 1 1 d . . .
F3 F 0.2666(3) 0.12833(19) 0.10489(13) 0.0998(10) Uani 1 1 d . . .
F4 F 0.2606(2) 0.28885(17) 0.08250(11) 0.0791(8) Uani 1 1 d . . .
F5 F 0.2217(2) 0.1770(2) 0.00716(10) 0.0798(8) Uani 1 1 d . . .
F6 F 0.4393(2) 0.21504(18) 0.11457(10) 0.0807(8) Uani 1 1 d . . .

loop_
_atom_site_aniso_label
_atom_site_aniso_U_11
_atom_site_aniso_U_22
_atom_site_aniso_U_33
_atom_site_aniso_U_23
_atom_site_aniso_U_13
_atom_site_aniso_U_12
Cr1 0.0266(3) 0.0208(3) 0.0224(2) 0.0003(2) 0.00317(19) 0.0032(2)
C1 0.034(2) 0.0215(17) 0.048(2) -0.0054(15) -0.0053(16) 0.0039(14)
C2 0.035(2) 0.0181(16) 0.0367(18) -0.0019(13) 0.0031(15) -0.0024(13)
C3 0.034(2) 0.0170(15) 0.0315(16) 0.0011(13) 0.0007(14) 0.0017(13)
C4 0.0315(19) 0.0177(16) 0.0322(17) 0.0002(13) 0.0021(14) 0.0052(13)
C5 0.046(2) 0.0251(17) 0.0303(17) -0.0021(14) 0.0055(15) 0.0115(15)
C6 0.053(2) 0.0231(17) 0.0290(17) -0.0066(14) -0.0055(16) 0.0115(16)
C7 0.040(2) 0.047(2) 0.070(3) -0.004(2) -0.0181(19) -0.0008(18)
C8 0.037(2) 0.032(2) 0.060(2) 0.0031(17) 0.0131(17) -0.0053(16)
C9 0.046(2) 0.042(2) 0.0328(18) 0.0097(16) 0.0016(16) -0.0009(17)
C10 0.033(2) 0.0293(19) 0.050(2) 0.0033(16) 0.0071(16) 0.0084(15)
C11 0.068(3) 0.048(2) 0.040(2) 0.0009(18) 0.0245(19) 0.026(2)
C12 0.080(3) 0.057(3) 0.0275(18) -0.0093(18) -0.0120(19) 0.017(2)
C13 0.0303(18) 0.0198(16) 0.0258(16) 0.0016(13) 0.0055(14) -0.0008(13)
C21 0.0281(18) 0.0179(16) 0.0307(16) 0.0012(13) 0.0060(13) 0.0006(13)
C22 0.035(2) 0.0319(18) 0.0294(17) -0.0034(14) 0.0074(14) -0.0006(14)
C23 0.034(2) 0.039(2) 0.0365(19) -0.0038(16) -0.0014(15) -0.0036(15)
C24 0.028(2) 0.034(2) 0.052(2) 0.0002(17) 0.0041(16) -0.0017(15)
C25 0.034(2) 0.0316(19) 0.043(2) 0.0009(15) 0.0151(16) 0.0012(15)
C26 0.0305(19) 0.0251(17) 0.0288(16) 0.0002(13) 0.0048(14) -0.0006(14)
C14 0.0332(19) 0.0215(16) 0.0228(15) 0.0027(13) 0.0029(14) -0.0006(13)
C27 0.0250(17) 0.0271(17) 0.0245(16) -0.0020(13) 0.0010(13) 0.0059(13)
C28 0.038(2) 0.037(2) 0.0351(18) -0.0061(16) 0.0060(15) -0.0058(16)
C29 0.052(2) 0.042(2) 0.038(2) -0.0160(17) -0.0015(17) 0.0096(18)
C30 0.038(2) 0.061(3) 0.0252(17) -0.0075(17) 0.0042(15) 0.0133(18)
C31 0.036(2) 0.060(3) 0.0316(18) -0.0023(18) 0.0109(15) 0.0027(17)
C32 0.039(2) 0.0349(19) 0.0333(18) -0.0036(15) 0.0110(15) -0.0047(15)
C15 0.030(2) 0.0287(18) 0.0251(16) 0.0026(14) 0.0010(14) -0.0026(15)
O1 0.0298(15) 0.0550(16) 0.0418(13) -0.0042(12) 0.0054(11) 0.0100(12)
C16 0.0253(18) 0.0286(18) 0.0257(16) -0.0046(14) 0.0035(13) 0.0050(13)
N1 0.0345(16) 0.0322(15) 0.0242(14) 0.0015(13) 0.0044(12) -0.0006(12)
C33 0.0344(19) 0.0298(18) 0.0261(16) 0.0050(14) 0.0025(14) -0.0073(15)
C34 0.0289(19) 0.041(2) 0.0258(16) -0.0032(15) 0.0003(14) -0.0103(15)
C35 0.055(2) 0.050(2) 0.0282(18) 0.0041(17) 0.0118(16) -0.0200(19)
C36 0.072(3) 0.041(2) 0.044(2) 0.0150(18) 0.008(2) -0.014(2)
C37 0.063(3) 0.034(2) 0.059(2) 0.0118(19) 0.010(2) 0.0076(19)
C38 0.038(2) 0.0295(19) 0.047(2) 0.0035(16) 0.0113(16) -0.0013(15)
C39 0.055(3) 0.047(2) 0.070(3) 0.000(2) 0.029(2) 0.0081(19)
C40 0.040(2) 0.058(3) 0.044(2) -0.0063(18) 0.0131(17) -0.0010(18)
P1 0.0494(6) 0.0379(5) 0.0298(5) -0.0044(4) 0.0037(4) 0.0092(4)
F1 0.091(2) 0.124(3) 0.093(2) 0.0542(18) 0.0335(16) 0.0023(18)
F2 0.0761(17) 0.0739(17) 0.0657(15) -0.0267(13) -0.0113(12) 0.0346(13)
F3 0.150(3) 0.0689(19) 0.095(2) 0.0051(15) 0.0616(19) -0.0190(18)
F4 0.090(2) 0.0570(15) 0.0895(18) -0.0301(13) 0.0111(15) 0.0246(13)
F5 0.0497(15) 0.118(2) 0.0655(15) -0.0361(15) -0.0104(12) 0.0251(14)
F6 0.095(2) 0.0709(17) 0.0616(15) -0.0178(13) -0.0329(14) 0.0093(14)

loop_
_atom_type_symbol
_atom_type_description
_atom_type_scat_dispersion_real
_atom_type_scat_dispersion_imag
_atom_type_scat_source
C C 0.0033 0.0016 'International Tables Vol C Tables 4.2.6.8 and 6.1.1.4'
H H 0.0000 0.0000 'International Tables Vol C Tables 4.2.6.8 and 6.1.1.4'
N N 0.0061 0.0033 'International Tables Vol C Tables 4.2.6.8 and 6.1.1.4'
O O 0.0106 0.0060 'International Tables Vol C Tables 4.2.6.8 and 6.1.1.4'
F F 0.0171 0.0103 'International Tables Vol C Tables 4.2.6.8 and 6.1.1.4'
P P 0.1023 0.0942 'International Tables Vol C Tables 4.2.6.8 and 6.1.1.4'
Cr Cr 0.3209 0.6236 'International Tables Vol C Tables 4.2.6.8 and 6.1.1.4'

loop_
_geom_angle_atom_site_label_1
_geom_angle_atom_site_label_2
_geom_angle_atom_site_label_3
_geom_angle
_geom_angle_site_symmetry_1
_geom_angle_site_symmetry_3
_geom_angle_publ_flag
C15 Cr1 C16 89.06(12) . . ?
C15 Cr1 C13 107.51(13) . . ?
C16 Cr1 C13 87.32(12) . . ?
C15 Cr1 C14 74.87(12) . . ?
C16 Cr1 C14 101.74(12) . . ?
C13 Cr1 C14 36.06(11) . . ?
C15 Cr1 C2 88.47(12) . . ?
C16 Cr1 C2 151.46(12) . . ?
C13 Cr1 C2 120.45(11) . . ?
C14 Cr1 C2 105.01(11) . . ?
C15 Cr1 C6 105.91(13) . . ?
C16 Cr1 C6 88.16(12) . . ?
C13 Cr1 C6 146.18(13) . . ?
C14 Cr1 C6 170.10(11) . . ?
C2 Cr1 C6 65.30(11) . . ?
C15 Cr1 C3 119.38(12) . . ?
C16 Cr1 C3 150.31(12) . . ?
C13 Cr1 C3 91.50(11) . . ?
C14 Cr1 C3 94.43(11) . . ?
C2 Cr1 C3 36.08(10) . . ?
C6 Cr1 C3 76.50(11) . . ?
C15 Cr1 C5 142.32(13) . . ?
C16 Cr1 C5 87.90(11) . . ?
C13 Cr1 C5 109.84(12) . . ?
C14 Cr1 C5 142.30(12) . . ?
C2 Cr1 C5 76.98(11) . . ?
C6 Cr1 C5 36.47(12) . . ?
C3 Cr1 C5 64.64(11) . . ?
C15 Cr1 C1 82.91(12) . . ?
C16 Cr1 C1 115.04(12) . . ?
C13 Cr1 C1 155.91(11) . . ?
C14 Cr1 C1 136.44(12) . . ?
C2 Cr1 C1 36.49(11) . . ?
C6 Cr1 C1 35.68(12) . . ?
C3 Cr1 C1 64.70(11) . . ?
C5 Cr1 C1 64.69(12) . . ?
C15 Cr1 C4 152.95(12) . . ?
C16 Cr1 C4 114.54(11) . . ?
C13 Cr1 C4 87.56(11) . . ?
C14 Cr1 C4 110.60(11) . . ?
C2 Cr1 C4 64.48(11) . . ?
C6 Cr1 C4 64.16(11) . . ?
C3 Cr1 C4 35.80(10) . . ?
C5 Cr1 C4 35.32(10) . . ?
C1 Cr1 C4 75.33(11) . . ?
C6 C1 C2 119.7(3) . . ?
C6 C1 C7 121.2(3) . . ?
C2 C1 C7 119.1(3) . . ?
C6 C1 Cr1 70.94(18) . . ?
C2 C1 Cr1 70.55(17) . . ?
C7 C1 Cr1 131.8(2) . . ?
C3 C2 C1 119.4(3) . . ?
C3 C2 C8 121.9(3) . . ?
C1 C2 C8 118.4(3) . . ?
C3 C2 Cr1 72.45(17) . . ?
C1 C2 Cr1 72.96(18) . . ?
C8 C2 Cr1 131.9(2) . . ?
C2 C3 C4 120.7(3) . . ?
C2 C3 C9 120.4(3) . . ?
C4 C3 C9 119.0(3) . . ?
C2 C3 Cr1 71.47(17) . . ?
C4 C3 Cr1 74.36(17) . . ?
C9 C3 Cr1 127.4(2) . . ?
C5 C4 C3 119.7(3) . . ?
C5 C4 C10 121.7(3) . . ?
C3 C4 C10 118.6(3) . . ?
C5 C4 Cr1 70.43(17) . . ?
C3 C4 Cr1 69.84(16) . . ?
C10 C4 Cr1 135.9(2) . . ?
C4 C5 C6 119.6(3) . . ?
C4 C5 C11 121.6(3) . . ?
C6 C5 C11 118.5(3) . . ?
C4 C5 Cr1 74.24(17) . . ?
C6 C5 Cr1 70.91(17) . . ?
C11 C5 Cr1 131.9(2) . . ?
C1 C6 C5 120.7(3) . . ?
C1 C6 C12 119.5(3) . . ?
C5 C6 C12 119.8(3) . . ?
C1 C6 Cr1 73.37(18) . . ?
C5 C6 Cr1 72.62(17) . . ?
C12 C6 Cr1 128.6(2) . . ?
C14 C13 C21 145.5(3) . . ?
C14 C13 Cr1 74.09(19) . . ?
C21 C13 Cr1 140.0(2) . . ?
C26 C21 C22 118.5(3) . . ?
C26 C21 C13 122.1(3) . . ?
C22 C21 C13 119.4(3) . . ?
C23 C22 C21 120.1(3) . . ?
C24 C23 C22 120.1(3) . . ?
C23 C24 C25 120.7(3) . . ?
C24 C25 C26 119.4(3) . . ?
C25 C26 C21 121.2(3) . . ?
C13 C14 C27 148.3(3) . . ?
C13 C14 Cr1 69.85(18) . . ?
C27 C14 Cr1 141.9(2) . . ?
C32 C27 C28 118.1(3) . . ?
C32 C27 C14 122.1(3) . . ?
C28 C27 C14 119.7(3) . . ?
C29 C28 C27 120.7(3) . . ?
C30 C29 C28 120.4(3) . . ?
C31 C30 C29 119.7(3) . . ?
C30 C31 C32 120.1(3) . . ?
C31 C32 C27 121.0(3) . . ?
O1 C15 Cr1 177.5(3) . . ?
N1 C16 Cr1 178.9(3) . . ?
C16 N1 C33 172.2(3) . . ?
C38 C33 C34 123.3(3) . . ?
C38 C33 N1 117.8(3) . . ?
C34 C33 N1 118.9(3) . . ?
C35 C34 C33 117.0(3) . . ?
C35 C34 C40 121.3(3) . . ?
C33 C34 C40 121.7(3) . . ?
C36 C35 C34 121.2(3) . . ?
C35 C36 C37 120.4(3) . . ?
C36 C37 C38 121.1(3) . . ?
C37 C38 C33 116.9(3) . . ?
C37 C38 C39 121.7(3) . . ?
C33 C38 C39 121.4(3) . . ?
F1 P1 F6 90.82(16) . . ?
F1 P1 F4 91.58(16) . . ?
F6 P1 F4 90.23(14) . . ?
F1 P1 F5 89.30(16) . . ?
F6 P1 F5 179.64(15) . . ?
F4 P1 F5 90.11(14) . . ?
F1 P1 F3 179.14(18) . . ?
F6 P1 F3 89.86(16) . . ?
F4 P1 F3 88.95(15) . . ?
F5 P1 F3 90.02(17) . . ?
F1 P1 F2 90.23(16) . . ?
F6 P1 F2 89.77(13) . . ?
F4 P1 F2 178.19(16) . . ?
F5 P1 F2 89.90(12) . . ?
F3 P1 F2 89.24(15) . . ?

loop_
_geom_bond_atom_site_label_1
_geom_bond_atom_site_label_2
_geom_bond_distance
_geom_bond_site_symmetry_2
_geom_bond_publ_flag
Cr1 C15 1.847(3) . ?
Cr1 C16 1.959(3) . ?
Cr1 C13 2.037(3) . ?
Cr1 C14 2.087(3) . ?
Cr1 C2 2.270(3) . ?
Cr1 C6 2.271(3) . ?
Cr1 C3 2.283(3) . ?
Cr1 C5 2.293(3) . ?
Cr1 C1 2.302(3) . ?
Cr1 C4 2.342(3) . ?
C1 C6 1.401(5) . ?
C1 C2 1.432(4) . ?
C1 C7 1.514(5) . ?
C2 C3 1.410(4) . ?
C2 C8 1.507(4) . ?
C3 C4 1.423(4) . ?
C3 C9 1.513(4) . ?
C4 C5 1.407(4) . ?
C4 C10 1.514(4) . ?
C5 C6 1.428(5) . ?
C5 C11 1.514(4) . ?
C6 C12 1.523(4) . ?
C13 C14 1.277(4) . ?
C13 C21 1.458(4) . ?
C21 C26 1.389(4) . ?
C21 C22 1.401(4) . ?
C22 C23 1.391(4) . ?
C23 C24 1.376(4) . ?
C24 C25 1.380(5) . ?
C25 C26 1.385(4) . ?
C14 C27 1.462(4) . ?
C27 C32 1.389(4) . ?
C27 C28 1.395(4) . ?
C28 C29 1.384(4) . ?
C29 C30 1.380(5) . ?
C30 C31 1.376(5) . ?
C31 C32 1.388(4) . ?
C15 O1 1.154(3) . ?
C16 N1 1.171(4) . ?
N1 C33 1.402(4) . ?
C33 C38 1.391(5) . ?
C33 C34 1.398(4) . ?
C34 C35 1.383(4) . ?
C34 C40 1.503(5) . ?
C35 C36 1.372(5) . ?
C36 C37 1.380(5) . ?
C37 C38 1.387(5) . ?
C38 C39 1.502(5) . ?
P1 F1 1.567(3) . ?
P1 F6 1.576(2) . ?
P1 F4 1.584(2) . ?
P1 F5 1.584(2) . ?
P1 F3 1.586(3) . ?
P1 F2 1.587(2) . ?
